data_4344265
loop_
_publ_author_name
'Niu, J.-Y.'
'Zhao, J.-W.'
'Wang, J.-P.'

_publ_section_title
;
 Synthesis, crystal structure and characterization of a praseodymium
 (III)-substituted silicotungstate with a novel 1D chain connection motif
;
_journal_name_full 'Inorganic Chemistry Communications'
_journal_page_first 876
_journal_page_last 879
_journal_volume 7
_journal_year 2004
_chemical_formula_sum 'H67 K3 Na O111.5 Pr4 Si2 W22'
_chemical_name_systematic
;
K3 ((Pr (H2 O)4 Si W11 O39) (Na Pr2 (H2 O)12) (Pr (H2 O)4 Si W11 O39)) (H2 
O)13.5
;
_space_group_IT_number 1
_symmetry_space_group_name_Hall 'P 1'
_symmetry_space_group_name_H-M 'P 1'
_cell_angle_alpha 87.3
_cell_angle_beta 79.9
_cell_angle_gamma 82.38
_cell_formula_units_Z 1
_cell_length_a 12.568
_cell_length_b 12.719
_cell_length_c 18.676
_cell_volume 2912.314
_citation_journal_id_ASTM ICCOFP
_cod_data_source_file Niu_ICCOFP_2004_1334.cif
_cod_data_source_block H67K3Na1O111.5Pr4Si2W22
_cod_original_formula_sum 'H67 K3 Na1 O111.5 Pr4 Si2 W22'
_cod_database_code 4344265

loop_
_symmetry_equiv_pos_as_xyz
x,y,z

loop_
_atom_site_label
_atom_site_type_symbol
_atom_site_fract_x
_atom_site_fract_y
_atom_site_fract_z
_atom_site_occupancy
_atom_site_U_iso_or_equiv
O2 O-2 1.231 0.908 0.5236 1 0.0
O51 O-2 1.733 1.02 0.2294 1 0.0
O35 O-2 1.439 0.394 0.6619 1 0.0
W20 W+6 1.8032 1.2667 0.14075 1 0.0
O70 O-2 1.742 1.116 0.091 1 0.0
O100 O-2 1.335 1.016 0.3016 1 0.0
O54 O-2 1.712 1.072 0.891 1 0.0
O5 O-2 1.249 0.732 0.751 1 0.0
O47 O-2 1.894 1.267 0.0535 1 0.0
O112 O-2 1.235 1.326 0.421 0.5 0.0
O30 O-2 1.436 0.5559 0.7356 1 0.0
W22 W+6 1.6024 0.9813 0.96038 1 0.0
O19 O-2 1.515 1.117 0.278 1 0.0
W1 W+6 1.3328 0.5904 0.4219 1 0.0
O61 O-2 0.105 0.916 0.113 1 0.0
O25 O-2 1.649 0.386 0.606 1 0.0
O1 O-2 1.225 0.566 0.3819 1 0.0
O38 O-2 1.441 0.861 0.549 1 0.0
O76 O-2 1.734 0.813 0.1738 1 0.0
O85 O-2 1.486 0.685 0.0588 1 0.0
O15 O-2 0.119 1.097 0.1884 1 0.0
O7 O-2 1.506 0.268 0.3932 1 0.0
Pr2 Pr+3 1.5576 0.8016 0.1402 1 0.0
O13 O-2 0.101 1.29 0.9646 1 0.0
K1 K+1 1.3489 1.1838 0.3466 1 0.0
W2 W+6 1.335 0.814 0.51037 1 0.0
O42 O-2 1.437 0.49 0.4036 1 0.0
O57 O-2 0.926 1.249 0.8989 1 0.0
O86 O-2 1.635 0.623 0.1728 1 0.0
O71 O-2 1.792 0.647 0.4113 1 0.0
O66 O-2 1.625 0.511 0.481 1 0.0
O24 O-2 1.676 0.306 0.4877 1 0.0
O94 O-2 0.0631 0.4307 0.7948 1 0.0
O96 O-2 1.695 0.617 0.81 1 0.0
O102 O-2 0.991 0.321 0.2879 1 0.0
O89 O-2 1.296 0.9876 0.7299 1 0.0
O79 O-2 0.939 0.965 0.3658 1 0.0
O95 O-2 0.058 0.582 0.6865 1 0.0
O16 O-2 0.121 0.704 0.0481 1 0.0
O49 O-2 1.573 1.111 0.0162 1 0.0
W7 W+6 1.5493 0.374 0.43139 1 0.0
O63 O-2 1.471 0.564 0.598 1 0.0
O64 O-2 1.616 0.692 0.5598 1 0.0
O73 O-2 1.842 0.731 0.539 1 0.0
O67 O-2 1.893 0.96 0.099 1 0.0
O45 O-2 0.908 1.1721 0.1665 1 0.0
O48 O-2 1.546 1.197 0.1462 1 0.0
O105 O-2 1.57 0.536 0.915 1 0.0
W4 W+6 1.3487 0.4424 0.59668 1 0.0
O29 O-2 1.606 0.638 0.3467 1 0.0
O98 O-2 1.867 0.422 0.7329 1 0.0
O106 O-2 0.182 0.865 1.3515 1 0.0
O108 O-2 0.801 1.197 1.3413 1 0.0
O99 O-2 1.193 0.214 0.2866 1 0.0
O104 O-2 0.6536 1.1228 1.5589 1 0.0
O92 O-2 1.654 1.008 0.7647 1 0.0
O75 O-2 1.59 0.982 0.1592 1 0.0
O59 O-2 1.688 0.857 0.9165 1 0.0
O109 O-2 1.0901 0.2196 1.7576 1 0.0
W5 W+6 1.3522 0.6684 0.68367 1 0.0
O77 O-2 1.534 0.914 0.0252 1 0.0
W3 W+6 1.5276 0.7565 0.36329 1 0.0
O72 O-2 1.619 0.81 0.4048 1 0.0
O4 O-2 1.25 0.364 0.614 1 0.0
O65 O-2 1.463 0.673 0.474 1 0.0
W14 W+6 0.0092 0.9674 0.88841 1 0.0
K2 K+1 0.0068 0.4584 0.2088 1 0.0
O90 O-2 1.51 1.209 0.828 1 0.0
Na1 Na+1 1.6892 0.827 0.7774 1 0.0
W9 W+6 1.7439 0.5428 0.37263 1 0.0
W13 W+6 0.0115 1.1955 0.97533 1 0.0
O74 O-2 1.659 0.907 0.537 1 0.0
O22 O-2 1.518 1.003 0.897 1 0.0
O111 O-2 0.183 0.256 0.2516 1 0.0
O87 O-2 1.298 1.017 0.883 1 0.0
O97 O-2 1.8407 0.4596 0.8957 1 0.0
O80 O-2 0.988 0.722 0.402 1 0.0
O31 O-2 1.642 0.571 0.678 1 0.0
O46 O-2 0.948 0.793 0.1617 1 0.0
O56 O-2 0.907 0.771 0.0192 1 0.0
O55 O-2 0.052 0.908 0.9731 1 0.0
O14 O-2 0.101 0.921 0.8179 1 0.0
O21 O-2 1.848 0.677 0.9069 1 0.0
O52 O-2 0.054 1.1201 0.0526 1 0.0
O81 O-2 0.9 0.924 0.5183 1 0.0
K3 K+1 1.1831 0.3853 0.3054 1 0.0
Pr3 Pr+3 1.4501 1.0542 0.7795 1 0.0
O60 O-2 0.915 0.877 0.8941 1 0.0
W16 W+6 0.0282 0.8198 0.05915 1 0.0
W11 W+6 1.5642 0.8489 0.60581 1 0.0
O37 O-2 1.296 0.746 0.5991 1 0.0
O69 O-2 1.741 0.942 0.0224 1 0.0
O84 O-2 1.369 0.905 0.157 1 0.0
W12 W+6 1.8087 1.1684 0.88177 1 0.0
O34 O-2 1.819 0.433 0.4354 1 0.0
O39 O-2 1.397 0.859 0.4213 1 0.0
O58 O-2 0.076 1.093 0.9089 1 0.0
W18 W+6 1.6114 1.2403 0.04647 1 0.0
W21 W+6 1.7952 0.7867 0.9666 1 0.0
O32 O-2 1.785 0.518 0.5695 1 0.0
O101 O-2 1.855 0.595 0.1382 1 0.0
O50 O-2 1.717 1.236 0.9543 1 0.0
O6 O-2 1.586 0.395 0.7581 1 0.0
O9 O-2 1.824 0.539 0.2872 1 0.0
O103 O-2 1.458 1.05 0.435 1 0.0
W19 W+6 1.619 1.0938 0.20023 1 0.0
Si1 Si+4 1.545 0.6121 0.5262 1 0.0
O20 O-2 1.826 1.378 0.1764 1 0.0
Si2 Si+4 1.8146 1.0223 0.0448 1 0.0
O68 O-2 1.888 1.0731 0.974 1 0.0
Pr4 Pr+3 0.9135 0.584 0.7924 1 0.0
O10 O-2 1.851 0.626 0.673 1 0.0
O44 O-2 0.97 0.958 0.2171 1 0.0
O93 O-2 1.873 0.7857 0.7729 1 0.0
O107 O-2 1.0546 0.716 1.5659 1 0.0
O3 O-2 1.537 0.813 0.2714 1 0.0
O62 O-2 1.697 1.325 0.098 1 0.0
O36 O-2 1.304 0.537 0.5178 1 0.0
O40 O-2 1.667 0.773 0.6656 1 0.0
O17 O-2 1.83 0.82 0.2898 1 0.0
W17 W+6 1.8335 0.8759 0.2083 1 0.0
O53 O-2 1.698 1.23 0.2087 1 0.0
O91 O-2 1.478 1.176 0.6732 1 0.0
O11 O-2 1.534 0.955 0.6649 1 0.0
O82 O-2 1.696 1.027 0.4 1 0.0
O18 O-2 1.508 1.337 0.0179 1 0.0
O23 O-2 1.454 0.379 0.5303 1 0.0
O27 O-2 1.257 0.723 0.4696 1 0.0
O43 O-2 0.93 1.063 0.8309 1 0.0
Pr1 Pr+3 1.8022 0.8338 0.4331 1 0.0
O26 O-2 1.411 0.667 0.3455 1 0.0
O78 O-2 1.698 0.742 0.036 1 0.0
O110 O-2 0.529 0.439 0.228 1 0.0
O28 O-2 1.269 0.55 0.6641 1 0.0
W8 W+6 1.7532 0.3976 0.52781 1 0.0
O8 O-2 1.852 0.308 0.5396 1 0.0
O33 O-2 1.653 0.4244 0.3557 1 0.0
W6 W+6 1.5504 0.4685 0.69078 1 0.0
O88 O-2 1.461 0.853 0.8069 1 0.0
W10 W+6 1.7593 0.6539 0.61219 1 0.0
O83 O-2 1.403 0.701 0.2023 1 0.0
W15 W+6 0.0291 1.0435 0.14864 1 0.0
O41 O-2 1.4641 0.759 0.6694 1 0.0
O12 O-2 1.783 1.24 0.8019 1 0.0
